data_7060264
loop_
_publ_author_name
'Chakraborty, Tonmoy'
'Mukherjee, Somali'
'Parveen, Rumana'
'Chandra, Arpita'
'Samanta, Debabrata'
'Das, Debasis'

_publ_section_title
;
 A combined experimental and theoretical rationalization of an unusual
 zinc(ii)-mediated conversion of 18-membered Schiff-base macrocycles to
 18-membered imine--amine macrocycles with imidazolidine side rings: an
 investigation of their bio-relevant catalytic activities
;
_journal_issue 5
_journal_name_full 'New Journal of Chemistry'
_journal_page_first 2550
_journal_page_last 2562
_journal_paper_doi 10.1039/D0NJ05635A
_journal_volume 45
_journal_year 2021
_chemical_formula_moiety 'C30 H41 Cl4.83 N6 O2 Zn2.91, C H4 O, H2 O'
_chemical_formula_sum 'C31 H47 Cl4.83 N6 O4 Zn2.91'
_chemical_formula_weight 929.57
_space_group_crystal_system triclinic
_space_group_IT_number 2
_space_group_name_Hall '-P 1'
_space_group_name_H-M_alt 'P -1'
_atom_sites_solution_hydrogens mixed
_audit_creation_date 2020-02-02
_audit_creation_method
;
Olex2 1.2
(compiled 2016.02.19 svn.r3266 for OlexSys, GUI svn.r5155)
;
_audit_update_record
;
2020-03-26 deposited with the CCDC.	2021-01-04 downloaded from the CCDC.
;
_cell_angle_alpha 63.574(9)
_cell_angle_beta 80.575(9)
_cell_angle_gamma 85.045(9)
_cell_formula_units_Z 2
_cell_length_a 10.567(4)
_cell_length_b 14.026(6)
_cell_length_c 14.576(7)
_cell_measurement_reflns_used 600
_cell_measurement_temperature 296(2)
_cell_measurement_theta_max 25.008
_cell_measurement_theta_min 2.332
_cell_volume 1908.3(14)
_computing_cell_refinement 'BRUKER APEX II'
_computing_data_collection 'BRUKER APEX II'
_computing_data_reduction SAINT
_computing_molecular_graphics 'Olex2 (Dolomanov et al., 2009)'
_computing_publication_material 'Olex2 (Dolomanov et al., 2009)'
_computing_structure_refinement 'SHELXL 2018/3 (Sheldrick, 2018)'
_computing_structure_solution 'SHELXT 2014/4 (Sheldrick, 2014)'
_diffrn_ambient_temperature 296.35
_diffrn_measured_fraction_theta_full 0.997
_diffrn_measured_fraction_theta_max 0.997
_diffrn_measurement_device_type 'BRUKER APEX II'
_diffrn_measurement_method 'Omega scan'
_diffrn_radiation_type MoK\a
_diffrn_radiation_wavelength 0.71073
_diffrn_reflns_av_R_equivalents 0.1229
_diffrn_reflns_av_unetI/netI 0.0571
_diffrn_reflns_Laue_measured_fraction_full 0.997
_diffrn_reflns_Laue_measured_fraction_max 0.997
_diffrn_reflns_limit_h_max 12
_diffrn_reflns_limit_h_min -12
_diffrn_reflns_limit_k_max 16
_diffrn_reflns_limit_k_min -16
_diffrn_reflns_limit_l_max 17
_diffrn_reflns_limit_l_min -17
_diffrn_reflns_number 46932
_diffrn_reflns_point_group_measured_fraction_full 0.997
_diffrn_reflns_point_group_measured_fraction_max 0.997
_diffrn_reflns_theta_full 25.008
_diffrn_reflns_theta_max 25.008
_diffrn_reflns_theta_min 2.332
_exptl_absorpt_coefficient_mu 2.200
_exptl_absorpt_correction_T_max 0.7452
_exptl_absorpt_correction_T_min 0.6419
_exptl_absorpt_correction_type multi-scan
_exptl_absorpt_process_details
;
SADABS-2016/2 (Bruker,2016/2) was used for absorption correction.
wR2(int) was 0.0978 before and 0.0569 after correction.
The Ratio of minimum to maximum transmission is 0.8614.
The \l/2 correction factor is Not present.
;
_exptl_crystal_colour BROWN
_exptl_crystal_density_diffrn 1.618
_exptl_crystal_density_method 'not measured'
_exptl_crystal_description BLOCK
_exptl_crystal_F_000 953.1
_exptl_crystal_size_max 0.32
_exptl_crystal_size_mid 0.26
_exptl_crystal_size_min 0.19
_exptl_transmission_factor_max 0.658
_exptl_transmission_factor_min 0.508
_refine_diff_density_max 0.778
_refine_diff_density_min -0.542
_refine_diff_density_rms 0.087
_refine_ls_extinction_coef 0.0019(4)
_refine_ls_extinction_expression Fc^*^=kFc[1+0.001xFc^2^\l^3^/sin(2\q)]^-1/4^
_refine_ls_extinction_method 'SHELXL-2018/3 (Sheldrick 2018)'
_refine_ls_goodness_of_fit_ref 1.038
_refine_ls_hydrogen_treatment constr
_refine_ls_matrix_type full
_refine_ls_number_parameters 457
_refine_ls_number_reflns 6706
_refine_ls_number_restraints 0
_refine_ls_restrained_S_all 1.038
_refine_ls_R_factor_all 0.0570
_refine_ls_R_factor_gt 0.0394
_refine_ls_shift/su_max 0.001
_refine_ls_shift/su_mean 0.000
_refine_ls_structure_factor_coef Fsqd
_refine_ls_weighting_details 'w=1/[\s^2^(Fo^2^)+(0.0554P)^2^+1.5273P] where P=(Fo^2^+2Fc^2^)/3'
_refine_ls_weighting_scheme calc
_refine_ls_wR_factor_gt 0.1040
_refine_ls_wR_factor_ref 0.1127
_reflns_Friedel_coverage 0.000
_reflns_number_gt 5280
_reflns_number_total 6706
_reflns_threshold_expression 'I > 2\s(I)'
_cod_data_source_file d0nj05635a2.cif
_cod_data_source_block 1
_cod_depositor_comments 'Adding full bibliography for 7060264--7060265.cif.'
_cod_database_code 7060264
_shelx_space_group_comment
;
The symmetry employed for this shelxl refinement is uniquely defined
by the following loop, which should always be used as a source of
symmetry information in preference to the above space-group names.
They are only intended as comments.
;
_olex2_refinement_description
;
1. Fixed Uiso
 At 1.2 times of:
  All C(H) groups, All C(H,H) groups, All N(H) groups, All N(H,H) groups
 At 1.5 times of:
  All C(H,H,H) groups, All O(H) groups, All O(H,H) groups
2. Others
 Sof(Cl6)=1-FVAR(1)
 Sof(Zn3)=Sof(Cl5)=Sof(Cl3)=Sof(Cl4)=FVAR(1)
3.a Free rotating group:
 O1AA(H1AA,H1AB)
3.b Ternary CH refined with riding coordinates:
 N3(H3), C30(H30), C15(H15), C7(H7), C22(H22)
3.c Secondary CH2 refined with riding coordinates:
 N6(H6A,H6B), C12(H12A,H12B), C13(H13A,H13B), C27(H27A,H27B), C14(H14A,H14B),
 C26(H26A,H26B), C28(H28A,H28B), C11(H11A,H11B), C29(H29A,H29B)
3.d Aromatic/amide H refined with riding coordinates:
 C19(H19), C25(H25), C17(H17), C10(H10), C5(H5), C3(H3A)
3.e Idealised Me refined as rotating group:
 C23(H23A,H23B,H23C), C24(H24A,H24B,H24C), C8(H8A,H8B,H8C), C9(H9A,H9B,H9C),
 C31(H31A,H31B,H31C)
3.f Idealised tetrahedral OH refined as rotating group:
 O4(H4)
;
_shelx_shelxl_version_number 2018/3
_olex2_submission_special_instructions 'No special instructions were received'

loop_
_space_group_symop_operation_xyz
'x, y, z'
'-x, -y, -z'

loop_
_atom_site_label
_atom_site_type_symbol
_atom_site_fract_x
_atom_site_fract_y
_atom_site_fract_z
_atom_site_U_iso_or_equiv
_atom_site_adp_type
_atom_site_occupancy
_atom_site_site_symmetry_order
_atom_site_calc_flag
_atom_site_refinement_flags_posn
_atom_site_refinement_flags_adp
_atom_site_refinement_flags_occupancy
_atom_site_disorder_assembly
_atom_site_disorder_group
Zn1 Zn 0.77631(4) 0.60186(3) 0.13448(3) 0.02712(14) Uani 1 1 d . . . . .
Zn2 Zn 0.59365(4) 0.43132(3) 0.29788(3) 0.02618(14) Uani 1 1 d . . . . .
Zn3 Zn 0.63816(5) 0.96054(4) 0.21743(4) 0.03752(19) Uani 0.9149(16) 1 d . . P A 1
Cl2 Cl 0.41009(9) 0.49373(8) 0.23098(8) 0.0378(2) Uani 1 1 d . . . . .
Cl1 Cl 0.65593(10) 0.65463(8) 0.00653(8) 0.0416(3) Uani 1 1 d . . . . .
Cl5 Cl 0.68335(12) 0.92642(9) 0.37416(8) 0.0435(3) Uani 0.9149(16) 1 d . . P A 1
Cl3 Cl 0.76818(14) 1.09279(10) 0.09681(10) 0.0579(4) Uani 0.9149(16) 1 d . . P A 1
Cl4 Cl 0.43520(15) 1.00831(15) 0.19916(17) 0.0894(6) Uani 0.9149(16) 1 d . . P A 1
O1 O 0.6734(2) 0.57837(19) 0.27240(18) 0.0256(5) Uani 1 1 d . . . . .
O2 O 0.7475(2) 0.43373(19) 0.19538(19) 0.0290(6) Uani 1 1 d . . . . .
N5 N 0.5750(3) 0.2546(2) 0.3493(2) 0.0280(7) Uani 1 1 d . . . . .
N1 N 0.8519(3) 0.7515(2) 0.1187(2) 0.0277(7) Uani 1 1 d . . . . .
N4 N 0.5945(3) 0.3807(2) 0.4498(2) 0.0288(7) Uani 1 1 d . . . . .
N2 N 0.9649(3) 0.5717(2) 0.1014(2) 0.0306(7) Uani 1 1 d . . . . .
N3 N 0.6759(3) 0.8354(2) 0.1748(2) 0.0355(8) Uani 1 1 d . . . . .
H3 H 0.607156 0.783268 0.210216 0.043 Uiso 1 1 calc R . . A .
N6 N 0.5919(3) 0.2446(3) 0.1927(3) 0.0402(8) Uani 1 1 d . . . . .
H6A H 0.616246 0.308740 0.143827 0.048 Uiso 1 1 calc R . . . .
H6B H 0.608350 0.197926 0.166227 0.048 Uiso 1 1 calc R . . . .
C20 C 0.9677(3) 0.3773(3) 0.1756(3) 0.0267(8) Uani 1 1 d . . . . .
C1 C 0.7210(3) 0.5987(3) 0.3414(3) 0.0224(8) Uani 1 1 d . . . . .
C19 C 1.0567(3) 0.2925(3) 0.1940(3) 0.0293(8) Uani 1 1 d . . . . .
H19 H 1.143242 0.308165 0.171297 0.035 Uiso 1 1 calc R . . . .
C25 C 1.0232(4) 0.4827(3) 0.1236(3) 0.0326(9) Uani 1 1 d . . . . .
H25 H 1.111683 0.485413 0.104388 0.039 Uiso 1 1 calc R . . . .
C21 C 0.8355(3) 0.3561(3) 0.2091(3) 0.0246(8) Uani 1 1 d . . . . .
C18 C 1.0212(3) 0.1870(3) 0.2445(3) 0.0298(9) Uani 1 1 d . . . . .
C6 C 0.7895(3) 0.6928(3) 0.3108(3) 0.0251(8) Uani 1 1 d . . . . .
C17 C 0.8911(3) 0.1679(3) 0.2735(3) 0.0311(9) Uani 1 1 d . . . . .
H17 H 0.863987 0.097663 0.306087 0.037 Uiso 1 1 calc R . . . .
C2 C 0.7055(3) 0.5281(3) 0.4482(3) 0.0268(8) Uani 1 1 d . . . . .
C10 C 0.6414(3) 0.4265(3) 0.4957(3) 0.0299(9) Uani 1 1 d . . . . .
H10 H 0.633275 0.390380 0.567462 0.036 Uiso 1 1 calc R . . . .
C4 C 0.8383(4) 0.6372(3) 0.4861(3) 0.0304(9) Uani 1 1 d . . . . .
C16 C 0.7994(3) 0.2483(3) 0.2562(3) 0.0287(8) Uani 1 1 d . . . . .
C12 C 0.6064(4) 0.2064(3) 0.4567(3) 0.0352(9) Uani 1 1 d . . . . .
H12A H 0.698765 0.203118 0.455280 0.042 Uiso 1 1 calc R . . . .
H12B H 0.574170 0.134467 0.494057 0.042 Uiso 1 1 calc R . . . .
C5 C 0.8478(3) 0.7082(3) 0.3821(3) 0.0285(8) Uani 1 1 d . . . . .
H5 H 0.895668 0.769266 0.358683 0.034 Uiso 1 1 calc R . . . .
C30 C 0.7993(4) 0.7819(3) 0.2031(3) 0.0289(8) Uani 1 1 d . . . . .
H30 H 0.856273 0.835264 0.199685 0.035 Uiso 1 1 calc R . . . .
C3 C 0.7626(4) 0.5498(3) 0.5173(3) 0.0318(9) Uani 1 1 d . . . . .
H3A H 0.748681 0.503009 0.587277 0.038 Uiso 1 1 calc R . . . .
C13 C 0.4475(3) 0.2216(3) 0.3449(3) 0.0355(9) Uani 1 1 d . . . . .
H13A H 0.379298 0.262041 0.365455 0.043 Uiso 1 1 calc R . . . .
H13B H 0.434469 0.146342 0.389349 0.043 Uiso 1 1 calc R . . . .
C15 C 0.6621(3) 0.2128(3) 0.2852(3) 0.0330(9) Uani 1 1 d . . . . .
H15 H 0.662382 0.134906 0.322426 0.040 Uiso 1 1 calc R . . . .
C7 C 0.9075(4) 0.6517(3) 0.5632(3) 0.0393(10) Uani 1 1 d . . . . .
H7 H 0.841840 0.664998 0.612247 0.047 Uiso 1 1 calc R . . . .
C27 C 0.9920(4) 0.7322(3) 0.1166(3) 0.0351(9) Uani 1 1 d . . . . .
H27A H 1.011512 0.692836 0.186766 0.042 Uiso 1 1 calc R . . . .
H27B H 1.035625 0.799724 0.085419 0.042 Uiso 1 1 calc R . . . .
C14 C 0.4522(4) 0.2459(4) 0.2320(4) 0.0438(11) Uani 1 1 d . . . . .
H14A H 0.407221 0.192306 0.225456 0.053 Uiso 1 1 calc R . . . .
H14B H 0.413748 0.315128 0.194047 0.053 Uiso 1 1 calc R . . . .
C26 C 1.0395(4) 0.6697(3) 0.0554(3) 0.0376(10) Uani 1 1 d . . . . .
H26A H 1.027616 0.711176 -0.016545 0.045 Uiso 1 1 calc R . . . .
H26B H 1.130062 0.652632 0.058563 0.045 Uiso 1 1 calc R . . . .
C28 C 0.8180(4) 0.8465(3) 0.0257(3) 0.0407(10) Uani 1 1 d . . . . .
H28A H 0.820757 0.829926 -0.032483 0.049 Uiso 1 1 calc R . . . .
H28B H 0.875575 0.904719 0.006349 0.049 Uiso 1 1 calc R . . . .
C22 C 1.1202(4) 0.0979(3) 0.2657(3) 0.0402(10) Uani 1 1 d . . . . .
H22 H 1.196837 0.126281 0.214834 0.048 Uiso 1 1 calc R . . . .
C11 C 0.5459(4) 0.2733(3) 0.5109(3) 0.0359(10) Uani 1 1 d . . . . .
H11A H 0.453173 0.273937 0.515731 0.043 Uiso 1 1 calc R . . . .
H11B H 0.568418 0.244284 0.580238 0.043 Uiso 1 1 calc R . . . .
C29 C 0.6830(5) 0.8735(3) 0.0608(3) 0.0483(12) Uani 1 1 d . . . . .
H29A H 0.666762 0.949626 0.026836 0.058 Uiso 1 1 calc R . . . .
H29B H 0.620741 0.837539 0.045564 0.058 Uiso 1 1 calc R . . . .
C23 C 1.0754(4) 0.0033(4) 0.2544(4) 0.0596(14) Uani 1 1 d . . . . .
H23A H 1.005389 -0.030455 0.307850 0.089 Uiso 1 1 calc GR . . . .
H23B H 1.145029 -0.046893 0.260414 0.089 Uiso 1 1 calc GR . . . .
H23C H 1.047685 0.027938 0.187968 0.089 Uiso 1 1 calc GR . . . .
C24 C 1.1586(5) 0.0618(5) 0.3733(4) 0.0707(16) Uani 1 1 d . . . . .
H24A H 1.087304 0.027649 0.425094 0.106 Uiso 1 1 calc GR . . . .
H24B H 1.182747 0.122562 0.380026 0.106 Uiso 1 1 calc GR . . . .
H24C H 1.229771 0.012609 0.382090 0.106 Uiso 1 1 calc GR . . . .
C8 C 0.9782(6) 0.5491(5) 0.6247(5) 0.086(2) Uani 1 1 d . . . . .
H8A H 1.028555 0.524632 0.577992 0.129 Uiso 1 1 calc GR . . . .
H8B H 0.917143 0.495835 0.670947 0.129 Uiso 1 1 calc GR . . . .
H8C H 1.033543 0.562077 0.663881 0.129 Uiso 1 1 calc GR . . . .
C9 C 0.9959(8) 0.7421(6) 0.5160(5) 0.121(3) Uani 1 1 d . . . . .
H9A H 1.036279 0.745705 0.568769 0.181 Uiso 1 1 calc GR . . . .
H9B H 0.948753 0.807058 0.482495 0.181 Uiso 1 1 calc GR . . . .
H9C H 1.060253 0.732524 0.465974 0.181 Uiso 1 1 calc GR . . . .
C31 C 0.3253(8) 0.7682(6) 0.1852(8) 0.139(4) Uani 1 1 d . . . . .
H31A H 0.248908 0.730892 0.226549 0.208 Uiso 1 1 calc GR . . . .
H31B H 0.336824 0.765633 0.119624 0.208 Uiso 1 1 calc GR . . . .
H31C H 0.317495 0.841036 0.174370 0.208 Uiso 1 1 calc GR . . . .
O4 O 0.4313(4) 0.7201(3) 0.2363(3) 0.0705(10) Uani 1 1 d . . . . .
H4 H 0.453121 0.666584 0.228155 0.106 Uiso 1 1 calc GR . . . .
O1AA O 0.6484(3) 0.4244(2) 0.0120(2) 0.0516(8) Uani 1 1 d . . . . .
H1AA H 0.603679 0.430232 -0.033770 0.077 Uiso 1 1 d G . . . .
H1AB H 0.652232 0.484522 0.012208 0.077 Uiso 1 1 d G . . . .
Cl6 Cl 0.6343(7) 1.0693(6) 0.2054(5) 0.0035(19) Uiso 0.0851(16) 1 d . . P A 2

loop_
_atom_site_aniso_label
_atom_site_aniso_U_11
_atom_site_aniso_U_22
_atom_site_aniso_U_33
_atom_site_aniso_U_23
_atom_site_aniso_U_13
_atom_site_aniso_U_12
Zn1 0.0325(3) 0.0241(2) 0.0242(2) -0.01053(19) -0.00132(18) -0.00286(18)
Zn2 0.0265(2) 0.0247(2) 0.0265(2) -0.01083(19) -0.00242(17) -0.00112(17)
Zn3 0.0472(3) 0.0230(3) 0.0422(3) -0.0161(2) -0.0022(2) 0.0030(2)
Cl2 0.0332(5) 0.0391(6) 0.0409(6) -0.0162(5) -0.0109(4) 0.0037(4)
Cl1 0.0530(6) 0.0403(6) 0.0319(5) -0.0131(5) -0.0146(5) -0.0032(5)
Cl5 0.0687(8) 0.0263(6) 0.0334(6) -0.0129(5) 0.0041(5) -0.0127(5)
Cl3 0.0884(10) 0.0393(7) 0.0401(7) -0.0129(6) 0.0070(7) -0.0275(7)
Cl4 0.0535(9) 0.0936(13) 0.1530(18) -0.0819(13) -0.0339(10) 0.0315(8)
O1 0.0317(13) 0.0235(13) 0.0219(13) -0.0097(11) -0.0026(10) -0.0051(11)
O2 0.0262(13) 0.0205(13) 0.0375(15) -0.0125(11) 0.0029(11) -0.0012(10)
N5 0.0253(16) 0.0240(16) 0.0344(18) -0.0128(14) -0.0022(13) -0.0023(13)
N1 0.0398(18) 0.0185(16) 0.0224(16) -0.0077(13) -0.0002(13) -0.0035(13)
N4 0.0308(17) 0.0260(17) 0.0266(16) -0.0084(14) -0.0016(13) -0.0070(13)
N2 0.0320(17) 0.0258(18) 0.0335(18) -0.0149(15) 0.0063(14) -0.0081(14)
N3 0.045(2) 0.0233(17) 0.0352(19) -0.0095(15) -0.0089(15) 0.0033(15)
N6 0.042(2) 0.041(2) 0.047(2) -0.0281(18) -0.0036(16) -0.0052(16)
C20 0.0276(19) 0.025(2) 0.0274(19) -0.0127(16) 0.0008(15) -0.0031(15)
C1 0.0246(18) 0.0223(18) 0.0236(18) -0.0133(16) -0.0056(14) 0.0048(14)
C19 0.0219(18) 0.033(2) 0.033(2) -0.0159(18) 0.0018(15) -0.0032(16)
C25 0.028(2) 0.034(2) 0.036(2) -0.0187(19) 0.0087(17) -0.0070(17)
C21 0.0281(19) 0.0201(18) 0.0272(19) -0.0127(16) -0.0010(15) -0.0009(15)
C18 0.027(2) 0.028(2) 0.033(2) -0.0143(17) -0.0019(16) 0.0025(16)
C6 0.031(2) 0.0192(18) 0.0235(18) -0.0090(15) -0.0022(15) 0.0015(15)
C17 0.031(2) 0.0205(19) 0.039(2) -0.0124(17) 0.0001(17) -0.0018(16)
C2 0.031(2) 0.025(2) 0.0235(19) -0.0101(16) -0.0022(15) -0.0020(16)
C10 0.035(2) 0.029(2) 0.0190(18) -0.0045(16) -0.0012(15) -0.0031(17)
C4 0.038(2) 0.031(2) 0.028(2) -0.0173(18) -0.0083(16) 0.0025(17)
C16 0.0250(19) 0.024(2) 0.038(2) -0.0160(17) 0.0001(16) -0.0016(15)
C12 0.034(2) 0.025(2) 0.037(2) -0.0044(18) -0.0083(17) -0.0033(17)
C5 0.036(2) 0.0225(19) 0.031(2) -0.0151(17) -0.0070(16) -0.0009(16)
C30 0.039(2) 0.0197(19) 0.027(2) -0.0098(16) -0.0017(16) -0.0023(16)
C3 0.042(2) 0.029(2) 0.0226(19) -0.0091(17) -0.0069(16) 0.0013(17)
C13 0.0230(19) 0.034(2) 0.049(3) -0.018(2) -0.0026(17) -0.0053(17)
C15 0.029(2) 0.024(2) 0.046(2) -0.0171(19) -0.0008(17) -0.0031(16)
C7 0.050(3) 0.041(2) 0.037(2) -0.023(2) -0.0131(19) 0.000(2)
C27 0.039(2) 0.029(2) 0.037(2) -0.0143(18) 0.0042(18) -0.0102(17)
C14 0.034(2) 0.048(3) 0.061(3) -0.033(2) -0.009(2) -0.003(2)
C26 0.038(2) 0.029(2) 0.043(2) -0.0166(19) 0.0112(18) -0.0152(18)
C28 0.070(3) 0.022(2) 0.024(2) -0.0030(17) -0.0070(19) -0.007(2)
C22 0.029(2) 0.033(2) 0.048(3) -0.009(2) -0.0012(18) 0.0052(17)
C11 0.041(2) 0.029(2) 0.030(2) -0.0052(18) -0.0004(17) -0.0119(18)
C29 0.080(3) 0.031(2) 0.038(2) -0.015(2) -0.025(2) 0.012(2)
C23 0.047(3) 0.034(3) 0.085(4) -0.021(3) 0.004(3) 0.011(2)
C24 0.055(3) 0.082(4) 0.061(3) -0.019(3) -0.020(3) 0.023(3)
C8 0.104(5) 0.090(5) 0.105(5) -0.068(4) -0.078(4) 0.045(4)
C9 0.174(8) 0.123(6) 0.061(4) -0.010(4) -0.048(4) -0.095(6)
C31 0.146(7) 0.074(5) 0.232(11) -0.070(6) -0.142(8) 0.052(5)
O4 0.077(3) 0.057(2) 0.083(3) -0.032(2) -0.022(2) 0.0060(19)
O1AA 0.065(2) 0.050(2) 0.048(2) -0.0252(17) -0.0170(16) -0.0037(17)

loop_
_atom_type_symbol
_atom_type_description
_atom_type_scat_dispersion_real
_atom_type_scat_dispersion_imag
_atom_type_scat_source
C C 0.0033 0.0016 'International Tables Vol C Tables 4.2.6.8 and 6.1.1.4'
H H 0.0000 0.0000 'International Tables Vol C Tables 4.2.6.8 and 6.1.1.4'
Cl Cl 0.1484 0.1585 'International Tables Vol C Tables 4.2.6.8 and 6.1.1.4'
N N 0.0061 0.0033 'International Tables Vol C Tables 4.2.6.8 and 6.1.1.4'
O O 0.0106 0.0060 'International Tables Vol C Tables 4.2.6.8 and 6.1.1.4'
Zn Zn 0.2839 1.4301 'International Tables Vol C Tables 4.2.6.8 and 6.1.1.4'

loop_
_geom_angle_atom_site_label_1
_geom_angle_atom_site_label_2
_geom_angle_atom_site_label_3
_geom_angle
_geom_angle_site_symmetry_1
_geom_angle_site_symmetry_3
_geom_angle_publ_flag
Cl1 Zn1 Zn2 96.32(4) . . ?
O1 Zn1 Zn2 44.53(7) . . ?
O1 Zn1 Cl1 113.31(8) . . ?
O1 Zn1 O2 81.74(9) . . ?
O1 Zn1 N1 90.36(10) . . ?
O1 Zn1 N2 129.03(12) . . ?
O2 Zn1 Zn2 41.00(6) . . ?
O2 Zn1 Cl1 97.35(8) . . ?
O2 Zn1 N1 158.34(11) . . ?
N1 Zn1 Zn2 134.89(8) . . ?
N1 Zn1 Cl1 104.30(9) . . ?
N2 Zn1 Zn2 122.52(9) . . ?
N2 Zn1 Cl1 117.41(10) . . ?
N2 Zn1 O2 87.09(11) . . ?
N2 Zn1 N1 82.29(12) . . ?
Cl2 Zn2 Zn1 99.22(4) . . ?
Cl2 Zn2 N5 100.85(8) . . ?
O1 Zn2 Zn1 41.28(6) . . ?
O1 Zn2 Cl2 99.60(7) . . ?
O1 Zn2 N5 159.55(10) . . ?
O2 Zn2 Zn1 44.48(7) . . ?
O2 Zn2 Cl2 115.31(9) . . ?
O2 Zn2 O1 81.96(9) . . ?
O2 Zn2 N5 89.56(10) . . ?
N5 Zn2 Zn1 134.03(8) . . ?
N4 Zn2 Zn1 122.22(9) . . ?
N4 Zn2 Cl2 119.46(9) . . ?
N4 Zn2 O1 88.33(11) . . ?
N4 Zn2 O2 125.22(12) . . ?
N4 Zn2 N5 81.40(12) . . ?
Cl5 Zn3 Cl3 108.21(6) . . ?
Cl4 Zn3 Cl5 112.80(7) . . ?
Cl4 Zn3 Cl3 109.58(8) . . ?
N3 Zn3 Cl5 115.59(10) . . ?
N3 Zn3 Cl3 104.04(10) . . ?
N3 Zn3 Cl4 106.18(11) . . ?
Zn1 O1 Zn2 94.19(10) . . ?
C1 O1 Zn1 122.0(2) . . ?
C1 O1 Zn2 127.0(2) . . ?
Zn2 O2 Zn1 94.52(10) . . ?
C21 O2 Zn1 128.5(2) . . ?
C21 O2 Zn2 126.0(2) . . ?
C12 N5 Zn2 103.1(2) . . ?
C13 N5 Zn2 114.9(2) . . ?
C13 N5 C12 111.9(3) . . ?
C15 N5 Zn2 114.1(2) . . ?
C15 N5 C12 110.7(3) . . ?
C15 N5 C13 102.4(3) . . ?
C30 N1 Zn1 114.9(2) . . ?
C30 N1 C28 101.9(3) . . ?
C27 N1 Zn1 104.3(2) . . ?
C27 N1 C30 110.2(3) . . ?
C27 N1 C28 112.8(3) . . ?
C28 N1 Zn1 113.0(2) . . ?
C10 N4 Zn2 128.5(3) . . ?
C10 N4 C11 118.7(3) . . ?
C11 N4 Zn2 112.5(2) . . ?
C25 N2 Zn1 129.2(3) . . ?
C25 N2 C26 119.3(3) . . ?
C26 N2 Zn1 111.1(2) . . ?
Zn3 N3 H3 108.9 . . ?
C30 N3 Zn3 111.6(2) . . ?
C30 N3 H3 108.9 . . ?
C30 N3 C29 106.7(3) . . ?
C29 N3 Zn3 111.8(2) . . ?
C29 N3 H3 108.9 . . ?
H6A N6 H6B 108.7 . . ?
C15 N6 H6A 110.5 . . ?
C15 N6 H6B 110.5 . . ?
C14 N6 H6A 110.5 . . ?
C14 N6 H6B 110.5 . . ?
C14 N6 C15 106.2(3) . . ?
C19 C20 C25 115.0(3) . . ?
C19 C20 C21 119.9(3) . . ?
C21 C20 C25 125.1(3) . . ?
O1 C1 C6 121.3(3) . . ?
O1 C1 C2 122.2(3) . . ?
C6 C1 C2 116.6(3) . . ?
C20 C19 H19 118.6 . . ?
C18 C19 C20 122.9(3) . . ?
C18 C19 H19 118.6 . . ?
N2 C25 C20 127.5(3) . . ?
N2 C25 H25 116.2 . . ?
C20 C25 H25 116.2 . . ?
O2 C21 C20 122.2(3) . . ?
O2 C21 C16 120.9(3) . . ?
C16 C21 C20 116.9(3) . . ?
C19 C18 C17 116.4(3) . . ?
C19 C18 C22 121.3(3) . . ?
C17 C18 C22 122.2(3) . . ?
C1 C6 C30 122.8(3) . . ?
C5 C6 C1 120.4(3) . . ?
C5 C6 C30 116.8(3) . . ?
C18 C17 H17 118.5 . . ?
C16 C17 C18 123.0(3) . . ?
C16 C17 H17 118.5 . . ?
C1 C2 C10 125.6(3) . . ?
C3 C2 C1 120.3(3) . . ?
C3 C2 C10 113.9(3) . . ?
N4 C10 C2 127.3(3) . . ?
N4 C10 H10 116.3 . . ?
C2 C10 H10 116.3 . . ?
C5 C4 C7 123.3(4) . . ?
C3 C4 C5 115.8(3) . . ?
C3 C4 C7 120.8(3) . . ?
C21 C16 C15 123.6(3) . . ?
C17 C16 C21 120.8(3) . . ?
C17 C16 C15 115.5(3) . . ?
N5 C12 H12A 109.8 . . ?
N5 C12 H12B 109.8 . . ?
N5 C12 C11 109.4(3) . . ?
H12A C12 H12B 108.2 . . ?
C11 C12 H12A 109.8 . . ?
C11 C12 H12B 109.8 . . ?
C6 C5 H5 118.3 . . ?
C4 C5 C6 123.5(3) . . ?
C4 C5 H5 118.3 . . ?
N1 C30 C6 115.6(3) . . ?
N1 C30 H30 107.4 . . ?
N3 C30 N1 104.8(3) . . ?
N3 C30 C6 113.7(3) . . ?
N3 C30 H30 107.4 . . ?
C6 C30 H30 107.4 . . ?
C2 C3 H3A 118.5 . . ?
C4 C3 C2 123.1(3) . . ?
C4 C3 H3A 118.5 . . ?
N5 C13 H13A 111.0 . . ?
N5 C13 H13B 111.0 . . ?
N5 C13 C14 103.7(3) . . ?
H13A C13 H13B 109.0 . . ?
C14 C13 H13A 111.0 . . ?
C14 C13 H13B 111.0 . . ?
N5 C15 N6 102.0(3) . . ?
N5 C15 C16 117.4(3) . . ?
N5 C15 H15 107.8 . . ?
N6 C15 H15 107.8 . . ?
C16 C15 N6 113.5(3) . . ?
C16 C15 H15 107.8 . . ?
C4 C7 H7 107.4 . . ?
C8 C7 C4 109.8(4) . . ?
C8 C7 H7 107.4 . . ?
C9 C7 C4 114.3(4) . . ?
C9 C7 H7 107.4 . . ?
C9 C7 C8 110.3(5) . . ?
N1 C27 H27A 109.5 . . ?
N1 C27 H27B 109.5 . . ?
N1 C27 C26 110.5(3) . . ?
H27A C27 H27B 108.1 . . ?
C26 C27 H27A 109.5 . . ?
C26 C27 H27B 109.5 . . ?
N6 C14 C13 104.7(3) . . ?
N6 C14 H14A 110.8 . . ?
N6 C14 H14B 110.8 . . ?
C13 C14 H14A 110.8 . . ?
C13 C14 H14B 110.8 . . ?
H14A C14 H14B 108.9 . . ?
N2 C26 C27 107.4(3) . . ?
N2 C26 H26A 110.2 . . ?
N2 C26 H26B 110.2 . . ?
C27 C26 H26A 110.2 . . ?
C27 C26 H26B 110.2 . . ?
H26A C26 H26B 108.5 . . ?
N1 C28 H28A 111.2 . . ?
N1 C28 H28B 111.2 . . ?
N1 C28 C29 103.1(3) . . ?
H28A C28 H28B 109.1 . . ?
C29 C28 H28A 111.2 . . ?
C29 C28 H28B 111.2 . . ?
C18 C22 H22 107.6 . . ?
C18 C22 C23 112.9(4) . . ?
C18 C22 C24 110.2(4) . . ?
C23 C22 H22 107.6 . . ?
C23 C22 C24 110.6(4) . . ?
C24 C22 H22 107.6 . . ?
N4 C11 C12 107.3(3) . . ?
N4 C11 H11A 110.3 . . ?
N4 C11 H11B 110.3 . . ?
C12 C11 H11A 110.3 . . ?
C12 C11 H11B 110.3 . . ?
H11A C11 H11B 108.5 . . ?
N3 C29 C28 105.0(3) . . ?
N3 C29 H29A 110.8 . . ?
N3 C29 H29B 110.8 . . ?
C28 C29 H29A 110.8 . . ?
C28 C29 H29B 110.8 . . ?
H29A C29 H29B 108.8 . . ?
C22 C23 H23A 109.5 . . ?
C22 C23 H23B 109.5 . . ?
C22 C23 H23C 109.5 . . ?
H23A C23 H23B 109.5 . . ?
H23A C23 H23C 109.5 . . ?
H23B C23 H23C 109.5 . . ?
C22 C24 H24A 109.5 . . ?
C22 C24 H24B 109.5 . . ?
C22 C24 H24C 109.5 . . ?
H24A C24 H24B 109.5 . . ?
H24A C24 H24C 109.5 . . ?
H24B C24 H24C 109.5 . . ?
C7 C8 H8A 109.5 . . ?
C7 C8 H8B 109.5 . . ?
C7 C8 H8C 109.5 . . ?
H8A C8 H8B 109.5 . . ?
H8A C8 H8C 109.5 . . ?
H8B C8 H8C 109.5 . . ?
C7 C9 H9A 109.5 . . ?
C7 C9 H9B 109.5 . . ?
C7 C9 H9C 109.5 . . ?
H9A C9 H9B 109.5 . . ?
H9A C9 H9C 109.5 . . ?
H9B C9 H9C 109.5 . . ?
H31A C31 H31B 109.5 . . ?
H31A C31 H31C 109.5 . . ?
H31B C31 H31C 109.5 . . ?
O4 C31 H31A 109.5 . . ?
O4 C31 H31B 109.5 . . ?
O4 C31 H31C 109.5 . . ?
C31 O4 H4 109.5 . . ?
H1AA O1AA H1AB 109.5 . . ?

loop_
_geom_bond_atom_site_label_1
_geom_bond_atom_site_label_2
_geom_bond_distance
_geom_bond_site_symmetry_2
_geom_bond_publ_flag
Zn1 Zn2 3.0564(10) . ?
Zn1 Cl1 2.2428(13) . ?
Zn1 O1 2.022(2) . ?
Zn1 O2 2.148(3) . ?
Zn1 N1 2.212(3) . ?
Zn1 N2 2.025(3) . ?
Zn2 Cl2 2.2463(13) . ?
Zn2 O1 2.149(2) . ?
Zn2 O2 2.011(2) . ?
Zn2 N5 2.264(3) . ?
Zn2 N4 2.004(3) . ?
Zn3 Cl5 2.2407(16) . ?
Zn3 Cl3 2.2729(14) . ?
Zn3 Cl4 2.2136(18) . ?
Zn3 N3 2.097(3) . ?
O1 C1 1.339(4) . ?
O2 C21 1.335(4) . ?
N5 C12 1.485(5) . ?
N5 C13 1.482(5) . ?
N5 C15 1.476(5) . ?
N1 C30 1.486(5) . ?
N1 C27 1.480(5) . ?
N1 C28 1.486(5) . ?
N4 C10 1.284(5) . ?
N4 C11 1.454(5) . ?
N2 C25 1.271(5) . ?
N2 C26 1.468(5) . ?
N3 H3 0.9800 . ?
N3 C30 1.472(5) . ?
N3 C29 1.493(5) . ?
N6 H6A 0.8900 . ?
N6 H6B 0.8900 . ?
N6 C15 1.517(5) . ?
N6 C14 1.495(5) . ?
C20 C19 1.405(5) . ?
C20 C25 1.453(5) . ?
C20 C21 1.414(5) . ?
C1 C6 1.414(5) . ?
C1 C2 1.415(5) . ?
C19 H19 0.9300 . ?
C19 C18 1.381(5) . ?
C25 H25 0.9300 . ?
C21 C16 1.412(5) . ?
C18 C17 1.384(5) . ?
C18 C22 1.513(5) . ?
C6 C5 1.391(5) . ?
C6 C30 1.503(5) . ?
C17 H17 0.9300 . ?
C17 C16 1.383(5) . ?
C2 C10 1.451(5) . ?
C2 C3 1.405(5) . ?
C10 H10 0.9300 . ?
C4 C5 1.387(5) . ?
C4 C3 1.380(5) . ?
C4 C7 1.530(5) . ?
C16 C15 1.506(5) . ?
C12 H12A 0.9700 . ?
C12 H12B 0.9700 . ?
C12 C11 1.518(6) . ?
C5 H5 0.9300 . ?
C30 H30 0.9800 . ?
C3 H3A 0.9300 . ?
C13 H13A 0.9700 . ?
C13 H13B 0.9700 . ?
C13 C14 1.518(6) . ?
C15 H15 0.9800 . ?
C7 H7 0.9800 . ?
C7 C8 1.523(7) . ?
C7 C9 1.473(7) . ?
C27 H27A 0.9700 . ?
C27 H27B 0.9700 . ?
C27 C26 1.513(5) . ?
C14 H14A 0.9700 . ?
C14 H14B 0.9700 . ?
C26 H26A 0.9700 . ?
C26 H26B 0.9700 . ?
C28 H28A 0.9700 . ?
C28 H28B 0.9700 . ?
C28 C29 1.511(6) . ?
C22 H22 0.9800 . ?
C22 C23 1.529(6) . ?
C22 C24 1.531(7) . ?
C11 H11A 0.9700 . ?
C11 H11B 0.9700 . ?
C29 H29A 0.9700 . ?
C29 H29B 0.9700 . ?
C23 H23A 0.9600 . ?
C23 H23B 0.9600 . ?
C23 H23C 0.9600 . ?
C24 H24A 0.9600 . ?
C24 H24B 0.9600 . ?
C24 H24C 0.9600 . ?
C8 H8A 0.9600 . ?
C8 H8B 0.9600 . ?
C8 H8C 0.9600 . ?
C9 H9A 0.9600 . ?
C9 H9B 0.9600 . ?
C9 H9C 0.9600 . ?
C31 H31A 0.9600 . ?
C31 H31B 0.9600 . ?
C31 H31C 0.9600 . ?
C31 O4 1.400(7) . ?
O4 H4 0.8200 . ?
O1AA H1AA 0.8500 . ?
O1AA H1AB 0.8495 . ?

loop_
_geom_torsion_atom_site_label_1
_geom_torsion_atom_site_label_2
_geom_torsion_atom_site_label_3
_geom_torsion_atom_site_label_4
_geom_torsion
_geom_torsion_site_symmetry_1
_geom_torsion_site_symmetry_2
_geom_torsion_site_symmetry_3
_geom_torsion_site_symmetry_4
_geom_torsion_publ_flag
Zn1 O1 C1 C6 44.2(4) . . . . ?
Zn1 O1 C1 C2 -136.0(3) . . . . ?
Zn1 O2 C21 C20 -5.3(5) . . . . ?
Zn1 O2 C21 C16 176.2(3) . . . . ?
Zn1 N1 C30 N3 -82.5(3) . . . . ?
Zn1 N1 C30 C6 43.5(4) . . . . ?
Zn1 N1 C27 C26 38.7(3) . . . . ?
Zn1 N1 C28 C29 81.7(3) . . . . ?
Zn1 N2 C25 C20 3.1(6) . . . . ?
Zn1 N2 C26 C27 43.2(4) . . . . ?
Zn2 O1 C1 C6 169.6(2) . . . . ?
Zn2 O1 C1 C2 -10.6(5) . . . . ?
Zn2 O2 C21 C20 -140.0(3) . . . . ?
Zn2 O2 C21 C16 41.5(5) . . . . ?
Zn2 N5 C12 C11 40.3(3) . . . . ?
Zn2 N5 C13 C14 81.3(3) . . . . ?
Zn2 N5 C15 N6 -80.2(3) . . . . ?
Zn2 N5 C15 C16 44.5(4) . . . . ?
Zn2 N4 C10 C2 0.5(6) . . . . ?
Zn2 N4 C11 C12 44.7(4) . . . . ?
Zn3 N3 C30 N1 -144.7(2) . . . . ?
Zn3 N3 C30 C6 88.2(3) . . . . ?
Zn3 N3 C29 C28 118.2(3) . . . . ?
O1 C1 C6 C5 -174.4(3) . . . . ?
O1 C1 C6 C30 7.9(5) . . . . ?
O1 C1 C2 C10 1.7(6) . . . . ?
O1 C1 C2 C3 176.7(3) . . . . ?
O2 C21 C16 C17 -177.8(3) . . . . ?
O2 C21 C16 C15 5.8(6) . . . . ?
N5 C12 C11 N4 -57.7(4) . . . . ?
N5 C13 C14 N6 23.8(4) . . . . ?
N1 C27 C26 N2 -55.6(4) . . . . ?
N1 C28 C29 N3 28.7(4) . . . . ?
C20 C19 C18 C17 2.3(6) . . . . ?
C20 C19 C18 C22 -178.2(4) . . . . ?
C20 C21 C16 C17 3.6(5) . . . . ?
C20 C21 C16 C15 -172.8(4) . . . . ?
C1 C6 C5 C4 -3.2(6) . . . . ?
C1 C6 C30 N1 -56.0(5) . . . . ?
C1 C6 C30 N3 65.3(4) . . . . ?
C1 C2 C10 N4 4.1(6) . . . . ?
C1 C2 C3 C4 -1.8(6) . . . . ?
C19 C20 C25 N2 -177.3(4) . . . . ?
C19 C20 C21 O2 178.6(3) . . . . ?
C19 C20 C21 C16 -2.9(5) . . . . ?
C19 C18 C17 C16 -1.6(6) . . . . ?
C19 C18 C22 C23 -142.7(4) . . . . ?
C19 C18 C22 C24 93.0(5) . . . . ?
C25 N2 C26 C27 -130.5(4) . . . . ?
C25 C20 C19 C18 178.6(4) . . . . ?
C25 C20 C21 O2 0.1(6) . . . . ?
C25 C20 C21 C16 178.6(4) . . . . ?
C21 C20 C19 C18 -0.1(6) . . . . ?
C21 C20 C25 N2 1.3(7) . . . . ?
C21 C16 C15 N5 -52.7(5) . . . . ?
C21 C16 C15 N6 66.1(5) . . . . ?
C18 C17 C16 C21 -1.4(6) . . . . ?
C18 C17 C16 C15 175.3(4) . . . . ?
C6 C1 C2 C10 -178.5(3) . . . . ?
C6 C1 C2 C3 -3.5(5) . . . . ?
C17 C18 C22 C23 36.8(6) . . . . ?
C17 C18 C22 C24 -87.5(5) . . . . ?
C17 C16 C15 N5 130.7(4) . . . . ?
C17 C16 C15 N6 -110.5(4) . . . . ?
C2 C1 C6 C5 5.8(5) . . . . ?
C2 C1 C6 C30 -171.9(3) . . . . ?
C10 N4 C11 C12 -129.5(4) . . . . ?
C10 C2 C3 C4 173.8(4) . . . . ?
C12 N5 C13 C14 -161.6(3) . . . . ?
C12 N5 C15 N6 164.1(3) . . . . ?
C12 N5 C15 C16 -71.2(4) . . . . ?
C5 C6 C30 N1 126.2(4) . . . . ?
C5 C6 C30 N3 -112.5(4) . . . . ?
C5 C4 C3 C2 4.6(6) . . . . ?
C5 C4 C7 C8 -130.3(5) . . . . ?
C5 C4 C7 C9 -5.8(7) . . . . ?
C30 N1 C27 C26 162.5(3) . . . . ?
C30 N1 C28 C29 -42.1(4) . . . . ?
C30 N3 C29 C28 -4.1(4) . . . . ?
C30 C6 C5 C4 174.7(3) . . . . ?
C3 C2 C10 N4 -171.2(4) . . . . ?
C3 C4 C5 C6 -2.1(6) . . . . ?
C3 C4 C7 C8 48.8(6) . . . . ?
C3 C4 C7 C9 173.4(5) . . . . ?
C13 N5 C12 C11 -83.7(4) . . . . ?
C13 N5 C15 N6 44.6(3) . . . . ?
C13 N5 C15 C16 169.3(3) . . . . ?
C15 N5 C12 C11 162.7(3) . . . . ?
C15 N5 C13 C14 -43.0(4) . . . . ?
C15 N6 C14 C13 3.6(4) . . . . ?
C7 C4 C5 C6 177.1(3) . . . . ?
C7 C4 C3 C2 -174.6(4) . . . . ?
C27 N1 C30 N3 160.0(3) . . . . ?
C27 N1 C30 C6 -74.0(4) . . . . ?
C27 N1 C28 C29 -160.2(3) . . . . ?
C14 N6 C15 N5 -29.7(4) . . . . ?
C14 N6 C15 C16 -156.9(3) . . . . ?
C26 N2 C25 C20 175.5(4) . . . . ?
C28 N1 C30 N3 40.1(3) . . . . ?
C28 N1 C30 C6 166.1(3) . . . . ?
C28 N1 C27 C26 -84.3(4) . . . . ?
C22 C18 C17 C16 178.9(4) . . . . ?
C11 N4 C10 C2 173.6(3) . . . . ?
C29 N3 C30 N1 -22.2(4) . . . . ?
C29 N3 C30 C6 -149.4(3) . . . . ?
